data_5910022
loop_
_publ_author_name
'Wyckoff, R. W. G.'

_publ_section_title
;
Pages 261 from the second edition of Structure of Crystals by Wyckoff
R W G. Published by The Chemical Catalog Company, INC, New York in 1931
& http://www.crystallography.net
;
_journal_name_full 'The second edition of Structure of Crystals'
_journal_page_first 261
_journal_page_last 261
_journal_year 1931
_chemical_formula_structural Au5Zn8
_chemical_formula_sum 'Au5 Zn8'
_space_group_IT_number 217
_symmetry_cell_setting cubic
_symmetry_Int_Tables_number 217
_symmetry_space_group_name_Hall 'I -4 2 3'
_symmetry_space_group_name_H-M 'I -4 3 m'
_audit_creation_date 2005-15-12
_audit_creation_method
;
Pages 261 from the second edition of Structure of Crystals by Wyckoff
R W G. Published by The Chemical Catalog Company, INC, New York in 1931
& http://www.crystallography.net
;
_audit_update_record 'created by Girish Upreti, Portland State University'
_cell_angle_alpha 90
_cell_angle_beta 90
_cell_angle_gamma 90
_cell_length_a 9.27
_cell_length_b 9.27
_cell_length_c 9.27
_cell_volume 796.598
_cod_database_code 5910022

loop_
_symmetry_equiv_pos_as_xyz
x,y,z
-x,z,-y
-x,-z,y
-z,-y,x
z,-y,-x
y,-x,-z
-y,x,-z
z,x,y
y,z,x
-y,-z,x
z,-x,-y
-y,z,-x
-z,-x,y
-z,x,-y
y,-z,-x
x,-y,-z
-x,y,-z
-x,-y,z
-y,-x,z
y,x,z
-z,y,-x
z,y,x
x,-z,-y
x,z,y
x+1/2,y+1/2,z+1/2
-x+1/2,z+1/2,-y+1/2
-x+1/2,-z+1/2,y+1/2
-z+1/2,-y+1/2,x+1/2
z+1/2,-y+1/2,-x+1/2
y+1/2,-x+1/2,-z+1/2
-y+1/2,x+1/2,-z+1/2
z+1/2,x+1/2,y+1/2
y+1/2,z+1/2,x+1/2
-y+1/2,-z+1/2,x+1/2
z+1/2,-x+1/2,-y+1/2
-y+1/2,z+1/2,-x+1/2
-z+1/2,-x+1/2,y+1/2
-z+1/2,x+1/2,-y+1/2
y+1/2,-z+1/2,-x+1/2
x+1/2,-y+1/2,-z+1/2
-x+1/2,y+1/2,-z+1/2
-x+1/2,-y+1/2,z+1/2
-y+1/2,-x+1/2,z+1/2
y+1/2,x+1/2,z+1/2
-z+1/2,y+1/2,-x+1/2
z+1/2,y+1/2,x+1/2
x+1/2,-z+1/2,-y+1/2
x+1/2,z+1/2,y+1/2

loop_
_atom_site_fract_x
_atom_site_fract_y
_atom_site_fract_z
_atom_site_label
-0.17200 -0.17200 -0.17200 Au1
0.35580 0.00000 0.00000 Au2
0.10890 0.10890 0.10890 Zn1
0.31280 0.31280 0.03660 Zn2
